data_7101155
loop_
_publ_author_name
'Vadapalli Chandrasekhar'
'Ramachandran Azhakar'
'Jamie F. Bickley'
'Alexander Steiner'

_publ_section_title
;
A Luminescent Linear Trinuclear Magnesium Complex
Assembled from a Phosphorous-based tris Hydrazone Ligand
;
_journal_issue 4
_journal_name_full 'Chemical Communications'
_journal_paper_doi 10.1039/b414353a
_journal_year 2005
_chemical_formula_sum 'C51 H51 Cl9 Mg3 N12 O6 P2 S2'
_chemical_formula_weight 1446.08
_chemical_name_systematic
;
?
;
_space_group_IT_number 2
_symmetry_cell_setting triclinic
_symmetry_space_group_name_Hall '-P 1'
_symmetry_space_group_name_H-M 'P -1'
_atom_sites_solution_hydrogens geom
_atom_sites_solution_primary direct
_atom_sites_solution_secondary difmap
_audit_creation_method SHELXL-97
_cell_angle_alpha 72.67(3)
_cell_angle_beta 83.03(3)
_cell_angle_gamma 61.40(2)
_cell_formula_units_Z 1
_cell_length_a 11.065(3)
_cell_length_b 11.168(3)
_cell_length_c 15.436(3)
_cell_measurement_temperature 213(2)
_cell_volume 1598.3(6)
_computing_structure_refinement 'SHELXL-97 (Sheldrick, 1997)'
_computing_structure_solution 'SHELXS-97 (Sheldrick, 1990)'
_diffrn_ambient_temperature 213(2)
_diffrn_measured_fraction_theta_full 0.918
_diffrn_measured_fraction_theta_max 0.918
_diffrn_measurement_device_type 'Stoe IPDS'
_diffrn_radiation_monochromator graphite
_diffrn_radiation_source 'fine-focus sealed tube'
_diffrn_radiation_type MoK\a
_diffrn_radiation_wavelength 0.71073
_diffrn_reflns_av_R_equivalents 0.0374
_diffrn_reflns_av_sigmaI/netI 0.0408
_diffrn_reflns_limit_h_max 12
_diffrn_reflns_limit_h_min -12
_diffrn_reflns_limit_k_max 12
_diffrn_reflns_limit_k_min -12
_diffrn_reflns_limit_l_max 17
_diffrn_reflns_limit_l_min -17
_diffrn_reflns_number 10130
_diffrn_reflns_theta_full 24.25
_diffrn_reflns_theta_max 24.25
_diffrn_reflns_theta_min 2.10
_exptl_absorpt_coefficient_mu 0.596
_exptl_absorpt_correction_type 'not applied'
_exptl_crystal_colour colourless
_exptl_crystal_density_diffrn 1.502
_exptl_crystal_density_method 'not measured'
_exptl_crystal_description prism
_exptl_crystal_F_000 740
_exptl_crystal_size_max 0.5
_exptl_crystal_size_mid 0.5
_exptl_crystal_size_min 0.5
_refine_diff_density_max 1.019
_refine_diff_density_min -0.619
_refine_diff_density_rms 0.074
_refine_ls_extinction_method none
_refine_ls_goodness_of_fit_ref 1.083
_refine_ls_hydrogen_treatment mixed
_refine_ls_matrix_type full
_refine_ls_number_parameters 406
_refine_ls_number_reflns 4733
_refine_ls_number_restraints 27
_refine_ls_restrained_S_all 1.132
_refine_ls_R_factor_all 0.0628
_refine_ls_R_factor_gt 0.0532
_refine_ls_shift/su_max 0.000
_refine_ls_shift/su_mean 0.000
_refine_ls_structure_factor_coef Fsqd
_refine_ls_weighting_details 'calc w=1/[\s^2^(Fo^2^)+(0.0831P)^2^+1.9620P] where P=(Fo^2^+2Fc^2^)/3'
_refine_ls_weighting_scheme calc
_refine_ls_wR_factor_gt 0.1457
_refine_ls_wR_factor_ref 0.1532
_reflns_number_gt 3910
_reflns_number_total 4733
_reflns_threshold_expression >2sigma(I)
_cod_data_source_file b414353a.txt
_cod_original_sg_symbol_H-M P-1
_cod_database_code 7101155

loop_
_symmetry_equiv_pos_as_xyz
'x, y, z'
'-x, -y, -z'

loop_
_atom_site_label
_atom_site_type_symbol
_atom_site_fract_x
_atom_site_fract_y
_atom_site_fract_z
_atom_site_U_iso_or_equiv
_atom_site_adp_type
_atom_site_occupancy
_atom_site_symmetry_multiplicity
_atom_site_calc_flag
_atom_site_refinement_flags
_atom_site_disorder_assembly
_atom_site_disorder_group
C1 C 0.2801(5) 0.6904(4) 0.1947(3) 0.0500(12) Uani 1 1 d . . .
H1A H 0.3558 0.6001 0.2248 0.075 Uiso 1 1 calc R . .
H1B H 0.2757 0.6965 0.1310 0.075 Uiso 1 1 calc R . .
H1C H 0.1944 0.6980 0.2229 0.075 Uiso 1 1 calc R . .
C2 C 0.4029(3) 0.7311(4) 0.3418(2) 0.0269(8) Uani 1 1 d . . .
H2 H 0.4775 0.6727 0.3124 0.032 Uiso 1 1 calc R . .
C3 C 0.4245(3) 0.7154(4) 0.4354(2) 0.0242(7) Uani 1 1 d . . .
C4 C 0.3188(3) 0.7896(3) 0.4896(2) 0.0236(7) Uani 1 1 d . . .
C5 C 0.3519(4) 0.7558(4) 0.5821(2) 0.0320(8) Uani 1 1 d . . .
H5 H 0.2827 0.7984 0.6211 0.038 Uiso 1 1 calc R . .
C6 C 0.4836(4) 0.6618(4) 0.6164(3) 0.0371(9) Uani 1 1 d . . .
H6 H 0.5028 0.6432 0.6781 0.045 Uiso 1 1 calc R . .
C7 C 0.5884(4) 0.5938(4) 0.5622(3) 0.0366(9) Uani 1 1 d . . .
H7 H 0.6785 0.5323 0.5859 0.044 Uiso 1 1 calc R . .
C8 C 0.5575(4) 0.6185(4) 0.4731(3) 0.0333(9) Uani 1 1 d . . .
H8 H 0.6267 0.5698 0.4364 0.040 Uiso 1 1 calc R . .
C9 C 0.3726(4) 1.1129(5) 0.1208(3) 0.0420(10) Uani 1 1 d . . .
H9A H 0.3267 1.2124 0.0873 0.063 Uiso 1 1 calc R . .
H9B H 0.4294 1.0571 0.0801 0.063 Uiso 1 1 calc R . .
H9C H 0.4301 1.0999 0.1690 0.063 Uiso 1 1 calc R . .
C10 C 0.1819(4) 1.2316(4) 0.2419(2) 0.0308(8) Uani 1 1 d . . .
H10 H 0.2398 1.2653 0.2057 0.037 Uiso 1 1 calc R . .
C11 C 0.0979(4) 1.3097(4) 0.3061(3) 0.0290(8) Uani 1 1 d . . .
C12 C 0.0121(3) 1.2693(4) 0.3704(2) 0.0252(8) Uani 1 1 d . . .
C13 C -0.0704(4) 1.3626(4) 0.4226(3) 0.0312(8) Uani 1 1 d . . .
H13 H -0.1288 1.3386 0.4655 0.037 Uiso 1 1 calc R . .
C14 C -0.0678(4) 1.4878(4) 0.4123(3) 0.0359(9) Uani 1 1 d . . .
H14 H -0.1260 1.5489 0.4472 0.043 Uiso 1 1 calc R . .
C15 C 0.0196(4) 1.5256(4) 0.3512(3) 0.0418(10) Uani 1 1 d . . .
H15 H 0.0226 1.6103 0.3456 0.050 Uiso 1 1 calc R . .
C16 C 0.1018(4) 1.4366(4) 0.2990(3) 0.0388(9) Uani 1 1 d . . .
H16 H 0.1616 1.4610 0.2578 0.047 Uiso 1 1 calc R . .
C17 C -0.0234(4) 1.1525(5) 0.0579(3) 0.0458(11) Uani 1 1 d . . .
H17A H -0.1071 1.1511 0.0469 0.069 Uiso 1 1 calc R . .
H17B H 0.0243 1.1633 0.0014 0.069 Uiso 1 1 calc R . .
H17C H -0.0463 1.2313 0.0823 0.069 Uiso 1 1 calc R . .
C18 C -0.0958(4) 0.9717(4) 0.2092(2) 0.0306(8) Uani 1 1 d . . .
H18 H -0.1238 0.9786 0.1520 0.037 Uiso 1 1 calc R . .
C19 C -0.1762(4) 0.9420(4) 0.2854(2) 0.0299(8) Uani 1 1 d . . .
C20 C -0.1478(3) 0.9254(3) 0.3764(2) 0.0230(7) Uani 1 1 d . . .
C21 C -0.2373(4) 0.8988(4) 0.4426(2) 0.0292(8) Uani 1 1 d . . .
H21 H -0.2203 0.8868 0.5036 0.035 Uiso 1 1 calc R . .
C22 C -0.3496(4) 0.8897(4) 0.4208(3) 0.0384(10) Uani 1 1 d . . .
H22 H -0.4093 0.8750 0.4666 0.046 Uiso 1 1 calc R . .
C23 C -0.3751(5) 0.9020(6) 0.3317(3) 0.0566(14) Uani 1 1 d . . .
H23 H -0.4500 0.8931 0.3171 0.068 Uiso 1 1 calc R . .
C24 C -0.2895(5) 0.9274(6) 0.2655(3) 0.0508(12) Uani 1 1 d . . .
H24 H -0.3062 0.9354 0.2053 0.061 Uiso 1 1 calc R . .
Mg1 Mg 0.10518(10) 0.98329(11) 0.32840(7) 0.0211(3) Uani 1 1 d . . .
Mg2 Mg 0.0000 1.0000 0.5000 0.0214(4) Uani 1 2 d S . .
N1 N 0.3020(3) 0.8057(3) 0.20275(19) 0.0281(7) Uani 1 1 d . . .
N2 N 0.2912(3) 0.8175(3) 0.29483(18) 0.0257(7) Uani 1 1 d . . .
N3 N 0.2701(3) 1.0671(3) 0.1599(2) 0.0314(7) Uani 1 1 d . . .
N4 N 0.1848(3) 1.1215(3) 0.22959(19) 0.0253(7) Uani 1 1 d . . .
N5 N 0.0656(3) 1.0196(3) 0.12301(18) 0.0262(7) Uani 1 1 d . . .
N6 N 0.0100(3) 0.9896(3) 0.21133(18) 0.0236(6) Uani 1 1 d . . .
O1 O 0.1952(2) 0.8854(2) 0.45577(15) 0.0256(5) Uani 1 1 d . . .
O2 O 0.0087(2) 1.1486(2) 0.38187(15) 0.0253(5) Uani 1 1 d . . .
O3 O -0.0423(2) 0.9360(3) 0.39805(15) 0.0263(5) Uani 1 1 d . . .
P1 P 0.23615(9) 0.96040(10) 0.12258(6) 0.0252(2) Uani 1 1 d . . .
S1 S 0.30968(10) 0.94215(11) 0.00500(6) 0.0369(3) Uani 1 1 d . . .
C25 C 0.7939(5) 0.5684(6) 0.1744(3) 0.0563(13) Uani 1 1 d . . .
H25 H 0.8278 0.5763 0.2278 0.068 Uiso 1 1 calc R . .
Cl1 Cl 0.63501(15) 0.71846(17) 0.13761(11) 0.0801(5) Uani 1 1 d . . .
Cl2 Cl 0.91304(16) 0.5590(2) 0.08896(11) 0.0932(6) Uani 1 1 d . . .
Cl3 Cl 0.7690(2) 0.4192(2) 0.20665(13) 0.1009(7) Uani 1 1 d . . .
C26 C 0.4824(12) 0.4088(16) 0.0356(11) 0.102(6) Uani 0.50 1 d PDU A -1
H26 H 0.5058 0.3463 -0.0043 0.122 Uiso 0.50 1 calc PR A -1
Cl4 Cl 0.2990(3) 0.4942(3) 0.0439(2) 0.0823(9) Uani 0.50 1 d PDU A -1
Cl5 Cl 0.5419(8) 0.5296(7) -0.0152(5) 0.141(2) Uani 0.50 1 d PDU A -1
Cl6 Cl 0.5592(3) 0.3041(4) 0.1376(2) 0.0822(9) Uani 0.50 1 d PDU A -1

loop_
_atom_site_aniso_label
_atom_site_aniso_U_11
_atom_site_aniso_U_22
_atom_site_aniso_U_33
_atom_site_aniso_U_23
_atom_site_aniso_U_13
_atom_site_aniso_U_12
C1 0.079(3) 0.035(2) 0.032(2) -0.0113(19) -0.006(2) -0.021(2)
C2 0.0221(17) 0.0289(18) 0.0260(18) -0.0082(15) 0.0061(14) -0.0099(15)
C3 0.0230(17) 0.0279(17) 0.0221(17) -0.0046(14) -0.0008(13) -0.0133(14)
C4 0.0238(17) 0.0239(16) 0.0232(17) -0.0040(14) 0.0007(13) -0.0128(14)
C5 0.035(2) 0.0316(19) 0.0235(18) -0.0058(15) -0.0014(15) -0.0120(16)
C6 0.045(2) 0.036(2) 0.0253(19) -0.0005(17) -0.0121(17) -0.0164(18)
C7 0.0282(19) 0.036(2) 0.036(2) -0.0003(17) -0.0119(16) -0.0102(16)
C8 0.0241(18) 0.0331(19) 0.033(2) -0.0042(16) -0.0010(15) -0.0081(16)
C9 0.035(2) 0.066(3) 0.040(2) -0.025(2) 0.0177(18) -0.033(2)
C10 0.0324(19) 0.039(2) 0.0254(19) -0.0074(16) 0.0071(15) -0.0219(17)
C11 0.0297(18) 0.0310(19) 0.0290(19) -0.0100(16) 0.0006(15) -0.0154(15)
C12 0.0245(17) 0.0294(18) 0.0199(17) -0.0054(15) -0.0032(13) -0.0111(14)
C13 0.0298(19) 0.036(2) 0.0275(19) -0.0131(16) 0.0032(15) -0.0133(16)
C14 0.033(2) 0.036(2) 0.039(2) -0.0189(18) -0.0032(17) -0.0104(17)
C15 0.050(2) 0.036(2) 0.050(3) -0.0171(19) -0.001(2) -0.025(2)
C16 0.043(2) 0.042(2) 0.043(2) -0.0172(19) 0.0090(18) -0.0273(19)
C17 0.034(2) 0.051(2) 0.032(2) 0.0080(19) 0.0003(17) -0.0148(19)
C18 0.033(2) 0.046(2) 0.0176(17) -0.0076(16) -0.0016(14) -0.0224(17)
C19 0.0293(19) 0.044(2) 0.0233(18) -0.0055(16) -0.0010(14) -0.0236(17)
C20 0.0223(17) 0.0220(16) 0.0244(17) -0.0055(14) 0.0004(13) -0.0105(14)
C21 0.0309(19) 0.0353(19) 0.0237(18) -0.0053(16) 0.0025(15) -0.0193(16)
C22 0.036(2) 0.053(2) 0.034(2) -0.0049(18) 0.0058(16) -0.0319(19)
C23 0.057(3) 0.102(4) 0.038(2) -0.006(3) -0.003(2) -0.065(3)
C24 0.054(3) 0.090(4) 0.028(2) -0.007(2) -0.0040(19) -0.054(3)
Mg1 0.0198(5) 0.0285(6) 0.0158(5) -0.0082(5) 0.0027(4) -0.0113(5)
Mg2 0.0211(8) 0.0298(8) 0.0150(7) -0.0086(6) 0.0037(6) -0.0124(7)
N1 0.0292(15) 0.0336(16) 0.0166(14) -0.0103(13) 0.0041(12) -0.0097(13)
N2 0.0255(15) 0.0323(16) 0.0156(14) -0.0086(12) 0.0017(11) -0.0097(13)
N3 0.0296(16) 0.0453(18) 0.0265(16) -0.0157(14) 0.0155(13) -0.0229(14)
N4 0.0265(15) 0.0343(16) 0.0198(14) -0.0111(13) 0.0070(11) -0.0171(13)
N5 0.0255(15) 0.0367(16) 0.0137(14) -0.0029(12) 0.0019(11) -0.0152(13)
N6 0.0228(14) 0.0313(15) 0.0159(14) -0.0065(12) 0.0035(11) -0.0125(12)
O1 0.0204(12) 0.0341(13) 0.0172(11) -0.0078(10) 0.0005(9) -0.0084(10)
O2 0.0308(13) 0.0269(12) 0.0201(12) -0.0093(10) 0.0056(10) -0.0143(10)
O3 0.0256(12) 0.0420(14) 0.0198(12) -0.0125(11) 0.0046(9) -0.0207(11)
P1 0.0232(5) 0.0351(5) 0.0166(4) -0.0089(4) 0.0046(3) -0.0130(4)
S1 0.0350(5) 0.0563(6) 0.0199(5) -0.0156(4) 0.0092(4) -0.0209(5)
C25 0.050(3) 0.081(3) 0.039(2) -0.012(2) 0.000(2) -0.034(3)
Cl1 0.0588(8) 0.0855(10) 0.0743(10) -0.0282(8) 0.0061(7) -0.0143(7)
Cl2 0.0612(9) 0.1254(14) 0.0634(9) -0.0110(9) 0.0220(7) -0.0338(9)
Cl3 0.1167(14) 0.1051(13) 0.0844(12) 0.0257(10) -0.0368(10) -0.0754(12)
C26 0.111(7) 0.088(7) 0.095(7) -0.039(5) 0.018(5) -0.033(5)
Cl4 0.089(2) 0.0564(15) 0.091(2) -0.0312(15) -0.0233(16) -0.0133(14)
Cl5 0.197(4) 0.132(4) 0.137(4) -0.043(3) 0.041(3) -0.115(3)
Cl6 0.0786(18) 0.095(2) 0.0812(19) -0.0442(17) -0.0084(15) -0.0331(16)

loop_
_atom_type_symbol
_atom_type_description
_atom_type_scat_dispersion_real
_atom_type_scat_dispersion_imag
_atom_type_scat_source
C C 0.0033 0.0016 'International Tables Vol C Tables 4.2.6.8 and 6.1.1.4'
H H 0.0000 0.0000 'International Tables Vol C Tables 4.2.6.8 and 6.1.1.4'
N N 0.0061 0.0033 'International Tables Vol C Tables 4.2.6.8 and 6.1.1.4'
O O 0.0106 0.0060 'International Tables Vol C Tables 4.2.6.8 and 6.1.1.4'
Mg Mg 0.0486 0.0363 'International Tables Vol C Tables 4.2.6.8 and 6.1.1.4'
P P 0.1023 0.0942 'International Tables Vol C Tables 4.2.6.8 and 6.1.1.4'
S S 0.1246 0.1234 'International Tables Vol C Tables 4.2.6.8 and 6.1.1.4'
Cl Cl 0.1484 0.1585 'International Tables Vol C Tables 4.2.6.8 and 6.1.1.4'

loop_
_geom_angle_atom_site_label_1
_geom_angle_atom_site_label_2
_geom_angle_atom_site_label_3
_geom_angle
_geom_angle_site_symmetry_1
_geom_angle_site_symmetry_3
N2 C2 C3 126.0(3) . .
C8 C3 C4 120.1(3) . .
C8 C3 C2 116.9(3) . .
C4 C3 C2 123.0(3) . .
O1 C4 C5 121.2(3) . .
O1 C4 C3 121.8(3) . .
C5 C4 C3 116.9(3) . .
C6 C5 C4 121.2(4) . .
C5 C6 C7 121.6(4) . .
C8 C7 C6 118.5(3) . .
C7 C8 C3 121.5(4) . .
N4 C10 C11 126.7(3) . .
C16 C11 C12 119.7(3) . .
C16 C11 C10 115.5(3) . .
C12 C11 C10 124.7(3) . .
O2 C12 C13 120.6(3) . .
O2 C12 C11 122.0(3) . .
C13 C12 C11 117.5(3) . .
C14 C13 C12 121.6(4) . .
C13 C14 C15 121.0(4) . .
C16 C15 C14 118.8(4) . .
C15 C16 C11 121.4(4) . .
N6 C18 C19 126.8(3) . .
C20 C19 C24 119.4(3) . .
C20 C19 C18 124.4(3) . .
C24 C19 C18 116.2(3) . .
O3 C20 C21 121.2(3) . .
O3 C20 C19 121.4(3) . .
C21 C20 C19 117.4(3) . .
C22 C21 C20 121.9(3) . .
C21 C22 C23 120.6(4) . .
C24 C23 C22 118.9(4) . .
C23 C24 C19 121.7(4) . .
O2 Mg1 O3 81.00(10) . .
O2 Mg1 O1 81.11(10) . .
O3 Mg1 O1 79.67(10) . .
O2 Mg1 N2 150.37(12) . .
O3 Mg1 N2 119.50(12) . .
O1 Mg1 N2 82.04(11) . .
O2 Mg1 N6 118.11(11) . .
O3 Mg1 N6 83.80(11) . .
O1 Mg1 N6 152.29(12) . .
N2 Mg1 N6 87.03(12) . .
O2 Mg1 N4 84.07(11) . .
O3 Mg1 N4 155.40(11) . .
O1 Mg1 N4 117.20(11) . .
N2 Mg1 N4 82.21(11) . .
N6 Mg1 N4 86.16(11) . .
O2 Mg1 Mg2 48.68(7) . .
O3 Mg1 Mg2 48.45(7) . .
O1 Mg1 Mg2 47.82(7) . .
N2 Mg1 Mg2 127.75(9) . .
N6 Mg1 Mg2 129.17(8) . .
N4 Mg1 Mg2 128.87(9) . .
O1 Mg2 O1 180.0 2_576 .
O1 Mg2 O3 101.98(9) 2_576 .
O1 Mg2 O3 78.02(9) . .
O1 Mg2 O3 78.02(9) 2_576 2_576
O1 Mg2 O3 101.98(9) . 2_576
O3 Mg2 O3 180.000(1) . 2_576
O1 Mg2 O2 101.39(9) 2_576 .
O1 Mg2 O2 78.61(9) . .
O3 Mg2 O2 77.77(9) . .
O3 Mg2 O2 102.23(9) 2_576 .
O1 Mg2 O2 78.61(9) 2_576 2_576
O1 Mg2 O2 101.39(9) . 2_576
O3 Mg2 O2 102.23(9) . 2_576
O3 Mg2 O2 77.77(9) 2_576 2_576
O2 Mg2 O2 180.000(1) . 2_576
O1 Mg2 Mg1 132.78(7) 2_576 .
O1 Mg2 Mg1 47.22(7) . .
O3 Mg2 Mg1 46.85(7) . .
O3 Mg2 Mg1 133.15(7) 2_576 .
O2 Mg2 Mg1 46.03(7) . .
O2 Mg2 Mg1 133.97(7) 2_576 .
O1 Mg2 Mg1 47.22(7) 2_576 2_576
O1 Mg2 Mg1 132.78(7) . 2_576
O3 Mg2 Mg1 133.15(7) . 2_576
O3 Mg2 Mg1 46.85(7) 2_576 2_576
O2 Mg2 Mg1 133.97(7) . 2_576
O2 Mg2 Mg1 46.03(7) 2_576 2_576
Mg1 Mg2 Mg1 180.0 . 2_576
N2 N1 C1 113.6(3) . .
N2 N1 P1 114.7(2) . .
C1 N1 P1 119.2(3) . .
C2 N2 N1 112.5(3) . .
C2 N2 Mg1 129.8(3) . .
N1 N2 Mg1 117.4(2) . .
N4 N3 C9 120.2(3) . .
N4 N3 P1 115.8(2) . .
C9 N3 P1 123.9(3) . .
C10 N4 N3 116.7(3) . .
C10 N4 Mg1 124.4(2) . .
N3 N4 Mg1 117.4(2) . .
N6 N5 C17 116.1(3) . .
N6 N5 P1 114.9(2) . .
C17 N5 P1 119.8(2) . .
C18 N6 N5 113.0(3) . .
C18 N6 Mg1 127.9(2) . .
N5 N6 Mg1 119.2(2) . .
C4 O1 Mg1 135.6(2) . .
C4 O1 Mg2 139.4(2) . .
Mg1 O1 Mg2 84.96(9) . .
C12 O2 Mg1 135.8(2) . .
C12 O2 Mg2 131.1(2) . .
Mg1 O2 Mg2 85.30(9) . .
C20 O3 Mg1 135.7(2) . .
C20 O3 Mg2 135.0(2) . .
Mg1 O3 Mg2 84.70(9) . .
N3 P1 N1 104.93(16) . .
N3 P1 N5 108.60(16) . .
N1 P1 N5 105.78(15) . .
N3 P1 S1 113.11(11) . .
N1 P1 S1 112.41(11) . .
N5 P1 S1 111.54(11) . .
Cl3 C25 Cl2 111.8(3) . .
Cl3 C25 Cl1 108.5(3) . .
Cl2 C25 Cl1 110.1(3) . .
Cl6 C26 Cl5 112.7(8) . .
Cl6 C26 Cl4 111.1(8) . .
Cl5 C26 Cl4 111.5(8) . .

loop_
_geom_bond_atom_site_label_1
_geom_bond_atom_site_label_2
_geom_bond_distance
_geom_bond_site_symmetry_2
C1 N1 1.461(6) .
C2 N2 1.282(5) .
C2 C3 1.438(5) .
C3 C8 1.409(5) .
C3 C4 1.415(5) .
C4 O1 1.315(4) .
C4 C5 1.410(5) .
C5 C6 1.378(5) .
C6 C7 1.387(6) .
C7 C8 1.371(6) .
C9 N3 1.456(5) .
C10 N4 1.284(5) .
C10 C11 1.457(5) .
C11 C16 1.409(5) .
C11 C12 1.416(5) .
C12 O2 1.325(4) .
C12 C13 1.407(5) .
C13 C14 1.374(6) .
C14 C15 1.392(6) .
C15 C16 1.377(6) .
C17 N5 1.461(5) .
C18 N6 1.284(5) .
C18 C19 1.443(5) .
C19 C20 1.414(5) .
C19 C24 1.418(5) .
C20 O3 1.319(4) .
C20 C21 1.403(5) .
C21 C22 1.383(5) .
C22 C23 1.391(6) .
C23 C24 1.368(6) .
Mg1 O2 2.009(3) .
Mg1 O3 2.039(3) .
Mg1 O1 2.051(3) .
Mg1 N2 2.145(3) .
Mg1 N6 2.167(3) .
Mg1 N4 2.249(3) .
Mg1 Mg2 2.7828(13) .
Mg2 O1 2.070(2) 2_576
Mg2 O1 2.070(2) .
Mg2 O3 2.091(2) .
Mg2 O3 2.091(2) 2_576
Mg2 O2 2.097(2) .
Mg2 O2 2.097(2) 2_576
Mg2 Mg1 2.7828(13) 2_576
N1 N2 1.452(4) .
N1 P1 1.670(3) .
N3 N4 1.419(4) .
N3 P1 1.667(3) .
N5 N6 1.440(4) .
N5 P1 1.674(3) .
P1 S1 1.9237(13) .
C25 Cl3 1.736(6) .
C25 Cl2 1.737(5) .
C25 Cl1 1.754(5) .
C26 Cl6 1.686(13) .
C26 Cl5 1.721(13) .
C26 Cl4 1.789(13) .
